data_4346766
loop_
_publ_author_name
'Shi, Pengfei'
'Coe, Benjamin J.'
'S\'anchez, Sergio'
'Wang, Daqi'
'Tian, Yupeng'
'Nyk, Marcin'
'Samoc, Marek'

_publ_section_title
;
 Uniting Ruthenium(II) and Platinum(II) Polypyridine Centers in
 Heteropolymetallic Complexes Giving Strong Two-Photon Absorption.
;
_journal_issue 23
_journal_name_full 'Inorganic chemistry'
_journal_page_first 11450
_journal_page_last 11456
_journal_paper_doi 10.1021/acs.inorgchem.5b02089
_journal_volume 54
_journal_year 2015
_chemical_formula_moiety 'C150 H108 N30 Pt6 Ru, 13(F6 P), 10(C2 N), N O3'
_chemical_formula_sum 'C170 H108 F78 N41 O3 P13 Pt6 Ru'
_chemical_formula_weight 5929.19
_space_group_crystal_system monoclinic
_space_group_IT_number 15
_space_group_name_Hall '-I 2ya'
_space_group_name_H-M_alt 'I 1 2/a 1'
_atom_sites_solution_hydrogens geom
_atom_sites_solution_primary direct
_audit_creation_date 2015-07-20
_audit_creation_method
;
Olex2 1.2
(compiled 2014.05.21 svn.r2940 for OlexSys, GUI svn.r4846)
;
_cell_angle_alpha 90
_cell_angle_beta 91.518(11)
_cell_angle_gamma 90
_cell_formula_units_Z 4
_cell_length_a 11.7715(10)
_cell_length_b 40.674(2)
_cell_length_c 47.236(5)
_cell_measurement_reflns_used 5272
_cell_measurement_temperature 100(2)
_cell_measurement_theta_max 74.0360
_cell_measurement_theta_min 2.8370
_cell_volume 22608(3)
_computing_cell_refinement
;
CrysAlisPro, Agilent Technologies,
Version 1.171.37.33 (release 27-03-2014 CrysAlis171 .NET)
(compiled Mar 27 2014,17:12:48)
;
_computing_data_collection
;
CrysAlisPro, Agilent Technologies,
Version 1.171.37.33 (release 27-03-2014 CrysAlis171 .NET)
(compiled Mar 27 2014,17:12:48)
;
_computing_data_reduction
;
CrysAlisPro, Agilent Technologies,
Version 1.171.37.33 (release 27-03-2014 CrysAlis171 .NET)
(compiled Mar 27 2014,17:12:48)
;
_computing_molecular_graphics 'Olex2 (Dolomanov et al., 2009)'
_computing_publication_material 'Olex2 (Dolomanov et al., 2009)'
_computing_structure_refinement 'ShelXL (Sheldrick, 2008)'
_computing_structure_solution 'ShelXS (Sheldrick, 2008)'
_diffrn_ambient_temperature 100(2)
_diffrn_detector 'CCD plate'
_diffrn_measured_fraction_theta_full 0.534
_diffrn_measured_fraction_theta_max 0.922
_diffrn_measurement_details
;
#__ type_ start__ end____ width___ exp.time_
  1 omega   82.21  268.21   1.0000   60.0000
omega____ theta____ kappa____ phi______ frames
    -      112.0000   73.8669  124.2087 186

#__ type_ start__ end____ width___ exp.time_
  2 phi    -25.79  333.43   1.0006   59.9980
omega____ theta____ kappa____ phi______ frames
 130.5397  110.0000   73.8669     -     359

#__ type_ start__ end____ width___ exp.time_
  3 phi    -23.50  313.71   1.0006   59.9980
omega____ theta____ kappa____ phi______ frames
-135.7903  111.0000   73.8669     -     337

#__ type_ start__ end____ width___ exp.time_
  4 phi    -25.79  333.43   1.0006   59.9980
omega____ theta____ kappa____ phi______ frames
  91.4694  110.0000   73.8669     -     359

#__ type_ start__ end____ width___ exp.time_
  5 omega  -73.67   56.33   1.0000   25.0000
omega____ theta____ kappa____ phi______ frames
    -      -45.0000   73.8669    9.2081 130

#__ type_ start__ end____ width___ exp.time_
  6 phi    -25.79  258.39   1.0006   59.9980
omega____ theta____ kappa____ phi______ frames
 114.2097  112.0000   73.8669     -     284

#__ type_ start__ end____ width___ exp.time_
  7 omega  118.99  232.99   1.0000   60.0000
omega____ theta____ kappa____ phi______ frames
    -      112.0000   73.8669   39.2088 114

#__ type_ start__ end____ width___ exp.time_
  8 omega   87.57  210.57   1.0000   60.0000
omega____ theta____ kappa____ phi______ frames
    -      111.0000   73.8669 -125.7919 123

#__ type_ start__ end____ width___ exp.time_
  9 omega  -70.42   10.58   1.0000   25.0000
omega____ theta____ kappa____ phi______ frames
    -      -80.0000   73.8669  174.2088 81

#__ type_ start__ end____ width___ exp.time_
 10 phi     53.79  168.86   1.0006   25.0000
omega____ theta____ kappa____ phi______ frames
   6.0794  -65.0000   73.8669     -     115

#__ type_ start__ end____ width___ exp.time_
 11 omega  -52.90    8.10   1.0000   25.0000
omega____ theta____ kappa____ phi______ frames
    -      -25.0000   73.8669 -170.7919 61

#__ type_ start__ end____ width___ exp.time_
 12 phi    -25.79   -1.78   1.0006   59.9980
omega____ theta____ kappa____ phi______ frames
-175.7903  113.0000   73.8669     -     24

#__ type_ start__ end____ width___ exp.time_
 13 omega  166.71  198.71   1.0000   60.0000
omega____ theta____ kappa____ phi______ frames
    -       95.0000   73.8669  104.2087 32

#__ type_ start__ end____ width___ exp.time_
 14 omega  168.00  203.00   1.0000   60.0000
omega____ theta____ kappa____ phi______ frames
    -      100.0000   73.8669  -60.7900 35

#__ type_ start__ end____ width___ exp.time_
 15 phi    237.77  312.82   1.0006   59.9980
omega____ theta____ kappa____ phi______ frames
 124.2097  111.0000   73.8669     -     75
;
_diffrn_measurement_device 'abstract diffractometer'
_diffrn_measurement_device_type 'Saxi-CrysAlisPro-abstract goniometer imported SAXI images'
_diffrn_measurement_method '\w and \p scans'
_diffrn_orient_matrix_UB_11 -0.0192758500
_diffrn_orient_matrix_UB_12 0.0344384500
_diffrn_orient_matrix_UB_13 -0.0126421500
_diffrn_orient_matrix_UB_21 -0.0227569500
_diffrn_orient_matrix_UB_22 -0.0154230500
_diffrn_orient_matrix_UB_23 -0.0293615500
_diffrn_orient_matrix_UB_31 -0.1277987500
_diffrn_orient_matrix_UB_32 -0.0024983500
_diffrn_orient_matrix_UB_33 0.0061847500
_diffrn_radiation_monochromator graphite
_diffrn_radiation_probe x-ray
_diffrn_radiation_type CuK\a
_diffrn_radiation_wavelength 1.54184
_diffrn_reflns_av_R_equivalents 0.1882
_diffrn_reflns_av_unetI/netI 0.0989
_diffrn_reflns_Laue_measured_fraction_full 0.534
_diffrn_reflns_Laue_measured_fraction_max 0.922
_diffrn_reflns_limit_h_max 12
_diffrn_reflns_limit_h_min -14
_diffrn_reflns_limit_k_max 50
_diffrn_reflns_limit_k_min -50
_diffrn_reflns_limit_l_max 59
_diffrn_reflns_limit_l_min -58
_diffrn_reflns_number 85718
_diffrn_reflns_point_group_measured_fraction_full 0.534
_diffrn_reflns_point_group_measured_fraction_max 0.922
_diffrn_reflns_theta_full 67.684
_diffrn_reflns_theta_max 50.436
_diffrn_reflns_theta_min 2.868
_diffrn_source 'Enhance (Cu) X-ray Source'
_exptl_absorpt_coefficient_mu 9.245
_exptl_absorpt_correction_T_max 1.00000
_exptl_absorpt_correction_T_min 0.64229
_exptl_absorpt_correction_type multi-scan
_exptl_absorpt_process_details
;
CrysAlisPro, Agilent Technologies,
Version 1.171.37.33 (release 27-03-2014 CrysAlis171 .NET)
(compiled Mar 27 2014,17:12:48)
Empirical absorption correction using spherical harmonics,
 implemented in SCALE3 ABSPACK scaling algorithm.
;
_exptl_crystal_colour 'clear dark red'
_exptl_crystal_colour_lustre clear
_exptl_crystal_colour_modifier dark
_exptl_crystal_colour_primary red
_exptl_crystal_density_diffrn 1.742
_exptl_crystal_description block
_exptl_crystal_F_000 11392
_exptl_crystal_size_max 0.13
_exptl_crystal_size_mid 0.09
_exptl_crystal_size_min 0.05
_refine_diff_density_max 2.061
_refine_diff_density_min -1.887
_refine_diff_density_rms 0.221
_refine_ls_extinction_coef 0.000043(7)
_refine_ls_extinction_expression Fc^*^=kFc[1+0.001xFc^2^\l^3^/sin(2\q)]^-1/4^
_refine_ls_extinction_method SHELXL
_refine_ls_goodness_of_fit_ref 1.964
_refine_ls_hydrogen_treatment constr
_refine_ls_matrix_type full
_refine_ls_number_parameters 1149
_refine_ls_number_reflns 10920
_refine_ls_number_restraints 1227
_refine_ls_restrained_S_all 1.894
_refine_ls_R_factor_all 0.1690
_refine_ls_R_factor_gt 0.1352
_refine_ls_shift/su_max 0.000
_refine_ls_shift/su_mean 0.000
_refine_ls_structure_factor_coef Fsqd
_refine_ls_weighting_details 'w=1/[\s^2^(Fo^2^)+(0.1000P)^2^] where P=(Fo^2^+2Fc^2^)/3'
_refine_ls_weighting_scheme calc
_refine_ls_wR_factor_gt 0.3260
_refine_ls_wR_factor_ref 0.3556
_reflns_Friedel_coverage 0.000
_reflns_number_gt 7073
_reflns_number_total 10920
_reflns_threshold_expression 'I > 2\s(I)'
_cod_data_source_file ic5b02089_si_005.cif
_cod_data_source_block '[5][NO3][PF6]13.10MeCN'
_cod_original_cell_volume 22609(3)
_cod_database_code 4346766
_shelxl_version_number 2014/6
_shelx_space_group_comment
;
The symmetry employed for this shelxl refinement is uniquely defined
by the following loop, which should always be used as a source of
symmetry information in preference to the above space-group names.
They are only intended as comments.
;
_reflns_odcompleteness_completeness 91.46
_reflns_odcompleteness_iscentric 1
_reflns_odcompleteness_theta 75.50
_olex2_refinement_description
;
1. Fixed Uiso
 At 1.2 times of:
  All C(H) groups
2. Restrained distances
 O10-N24 = O95-N24 = O15-N24
 1.2 with sigma of 0.02
 P36-F3 = P36-F40 = P36-F41 = P36-F51 = P36-F77 = P36-F29
 1.5 with sigma of 0.02
 F29-F51
 2.2 with sigma of 0.02
 F29-F77
 2.2 with sigma of 0.02
 F29-F3
 2.2 with sigma of 0.02
 F40-F29
 2.2 with sigma of 0.02
 F77-F51
 2.2 with sigma of 0.02
 F77-F3
 2.2 with sigma of 0.02
 F41-F51
 2.2 with sigma of 0.02
 F41-F3
 2.2 with sigma of 0.02
 F41-F77
 2.2 with sigma of 0.02
 F41-F40
 2.2 with sigma of 0.02
 F40-F3
 2.2 with sigma of 0.02
 F40-F51
 2.2 with sigma of 0.02
 F40-F51
 2.2 with sigma of 0.02
 F40-F3
 2.2 with sigma of 0.02
 N73-C56 = N4-C1H
 2.5 with sigma of 0.02
 N99-C10
 2.5 with sigma of 0.02
 N4-C79
 1.1 with sigma of 0.02
 C64-N99
 1.1 with sigma of 0.02
 C91-N26
 1.1 with sigma of 0.02
 O10-N24 \\sim O15-N24 \\sim O95-N24
 with sigma of 0.02
 O15-O10 \\sim O10-O95 \\sim O95-O15
 with sigma of 0.02
3. Restrained planarity
 N24, O95, O15, O10
 with sigma of 0.1
4. Uiso/Uaniso restraints and constraints
C24 \\sim C97 \\sim C61 \\sim C9 \\sim N68 \\sim C60: within 2A with sigma of
0.002 and sigma for terminal atoms of 0.004
Uiso(O95) = Uiso(O10) = Uiso(O15) = Uiso(N24)
Uanis(C13) = Uanis(N45) = Uanis(C5) = Uanis(C22) = Uanis(C12) = Uanis(C14)
Uanis(N83) = Uanis(N46)
Uanis(C47) = Uanis(C3)
Uanis(N39) = Uanis(C11) = Uanis(C1) = Uanis(C138) = Uanis(C16) = Uanis(C71)
Uanis(C48) = Uanis(C110) = Uanis(C1C) = Uanis(C107)
5. Rigid body (RIGU) restrains
 C27, C30, C38, C49, C74, N2, C17, C34, C43, N46, C80, C127, Ru4, N83, C92,
 C28, C111, C6, C85, N19, C67, C86, C96, C4, C32
 with sigma for 1-2 distances of 0.002 and sigma for 1-3 distances of 0.002
 Pt2, N9, C57, C133, C20, C7, C45, C52, C72, C121, N1, C18, C1F, C15, C81, C44,
  C108, N48, C2
 with sigma for 1-2 distances of 0.002 and sigma for 1-3 distances of 0.002
 P2, F10, F35, F31, F23, F117, F4
 with sigma for 1-2 distances of 0.004 and sigma for 1-3 distances of 0.004
 O10, N24, O95, O15
 with sigma for 1-2 distances of 0.002 and sigma for 1-3 distances of 0.002
 N21, C129, C94
 with sigma for 1-2 distances of 0.002 and sigma for 1-3 distances of 0.002
 F5, F65, F114, F131, P1, F15
 with sigma for 1-2 distances of 0.004 and sigma for 1-3 distances of 0.004
 F104, F50, F119, P8, F106, F11, F16
 with sigma for 1-2 distances of 0.004 and sigma for 1-3 distances of 0.004
 Pt1, C5, N6, C12, C13, C14, C22, C24, N45, C59, C60, C61, C66, N68, C69, C97,
 C9, C1A, C1D
 with sigma for 1-2 distances of 0.002 and sigma for 1-3 distances of 0.002
 Ru4, N39, C1, C16, C71, C138, C11, C21, C84, C8, N11, C26, C102
 with sigma for 1-2 distances of 0.002 and sigma for 1-3 distances of 0.002
 F9, P7, F120, F6, F37, F89, F25
 with sigma for 1-2 distances of 0.002 and sigma for 1-3 distances of 0.002
 P36, F40, F51, F77, F3, F29, F41
 with sigma for 1-2 distances of 0.004 and sigma for 1-3 distances of 0.004
 P5, F20, F42, F88, F8, F1
 with sigma for 1-2 distances of 0.002 and sigma for 1-3 distances of 0.002
 Pt3, N28, C58, C125, C50, C118, C1B, N1D, C19, C1E, C1G, C3, C47, C48, C110,
 C1C, C107, C29, N128
 with sigma for 1-2 distances of 0.002 and sigma for 1-3 distances of 0.002
 F87, F19, P3, F2
 with sigma for 1-2 distances of 0.004 and sigma for 1-3 distances of 0.004
6. Others
 Fixed Sof: F42(0.5) F88(0.5) O95(0.5) F8(0.5) O10(0.5) O15(0.5) N24(0.5)
 F1(0.5)
7.a Aromatic/amide H refined with riding coordinates:
 C57(H57), C133(H133), C20(H20), C7(H7), C12(H12), C13(H13), C14(H14),
 C16(H16), C17(H17), C22(H22), C26(H26), C27(H27), C30(H30), C34(H34), C49(H49),
  C2(H2), C18(H18), C121(H121), C59(H59), C66(H66), C24(H24), C97(H97),
 C61(H61), C74(H74), C28(H28), C6(H6), C85(H85), C84(H84), C96(H96), C32(H32),
 C86(H86), C4(H4), C102(H102), C127(H127), C138(H138), C1(H1), C8(H8), C1A(H1A),
  C118(H118), C50(H50), C58(H58), C1E(H1E), C1G(H1G), C3(H3), C47(H47),
 C1D(H1D), C15(H15), C81(H81), C44(H44), C108(H108), C48(H48), C110(H110),
 C1C(H1C), C107(H107)
7.b Fitted hexagon refined as free rotating group:
 N9(C57,C133,C20,C7,C45), C52(C2,C18,C121,C72,N1), N68(C60,C24,C97,C61,C9),
 N83(C92,C28,C111,C6,C85), C96(C67,C32,C86,N19,C4), C1B(C118,C50,C58,C125,N28),
 N1D(C19,C1E,C1G,C3,C47), C1F(C15,C81,C44,C108,N48), C48(C110,C1C,C107,C29,N128)
;
_olex2_submission_special_instructions 'No special instructions were received'

loop_
_space_group_symop_operation_xyz
'x, y, z'
'-x+1/2, y, -z'
'x+1/2, y+1/2, z+1/2'
'-x+1, y+1/2, -z+1/2'
'-x, -y, -z'
'x-1/2, -y, z'
'-x+1/2, -y+1/2, -z+1/2'
'x, -y+1/2, z+1/2'

loop_
_atom_site_label
_atom_site_type_symbol
_atom_site_fract_x
_atom_site_fract_y
_atom_site_fract_z
_atom_site_U_iso_or_equiv
_atom_site_adp_type
_atom_site_occupancy
_atom_site_site_symmetry_order
_atom_site_calc_flag
_atom_site_refinement_flags_posn
_atom_site_refinement_flags_adp
_atom_site_refinement_flags_occupancy
_atom_site_disorder_assembly
_atom_site_disorder_group
Pt1 Pt 0.23924(9) 0.45095(2) 0.39434(3) 0.0748(5) Uani 1 1 d . . . . .
Pt2 Pt 0.46155(13) 0.26903(4) 0.72056(5) 0.1180(7) Uani 1 1 d . . . . .
Pt3 Pt 1.18442(15) 0.03468(4) 0.58372(5) 0.1332(9) Uani 1 1 d . . . . .
Ru4 Ru 0.7500 0.25634(6) 0.5000 0.0866(11) Uani 1 2 d S T P . .
P5 P 0.2500 0.4743(3) 0.5000 0.083(3) Uani 1 2 d S T P . .
P1 P 0.4902(9) 0.3575(2) 0.5629(3) 0.109(3) Uani 1 1 d . . . . .
P2 P 0.8670(9) 0.3536(4) 0.6590(3) 0.132(3) Uani 1 1 d . . . . .
C5 C 0.310(2) 0.5151(6) 0.4062(7) 0.073(3) Uani 1 1 d . . . . .
N6 N 0.1160(15) 0.4306(5) 0.3708(5) 0.065(4) Uani 1 1 d . . . . .
N9 N 0.5754(15) 0.2377(4) 0.7380(5) 0.112(5) Uani 1 1 d . . . . .
C57 C 0.667(2) 0.2241(6) 0.7244(4) 0.143(11) Uani 1 1 d G . . . .
H57 H 0.6799 0.2292 0.7055 0.171 Uiso 1 1 calc R . . . .
C133 C 0.7409(17) 0.2029(6) 0.7389(6) 0.156(14) Uani 1 1 d G . . . .
H133 H 0.8025 0.1938 0.7298 0.187 Uiso 1 1 calc R . . . .
C20 C 0.7222(17) 0.1952(5) 0.7671(6) 0.135(10) Uani 1 1 d G . . . .
H20 H 0.7714 0.1811 0.7769 0.162 Uiso 1 1 calc R . . . .
C7 C 0.630(2) 0.2088(6) 0.7808(4) 0.131(9) Uani 1 1 d G . . . .
H7 H 0.6177 0.2037 0.7996 0.157 Uiso 1 1 calc R . . . .
C45 C 0.5568(15) 0.2301(5) 0.7662(5) 0.116(7) Uani 1 1 d G . . . .
F10 F 0.9060(17) 0.3575(6) 0.6904(5) 0.141(6) Uani 1 1 d . . . . .
N11 N 0.5127(18) 0.2701(6) 0.6805(7) 0.101(6) Uani 1 1 d . . . . .
C12 C 0.471(2) 0.5350(6) 0.4351(6) 0.073(3) Uani 1 1 d . . . . .
H12 H 0.5115 0.5524 0.4433 0.088 Uiso 1 1 calc R . . . .
C13 C 0.439(2) 0.4788(6) 0.4290(6) 0.073(3) Uani 1 1 d . . . . .
H13 H 0.4595 0.4573 0.4333 0.088 Uiso 1 1 calc R . . . .
C14 C 0.504(2) 0.5032(5) 0.4399(7) 0.073(3) Uani 1 1 d . . . . .
H14 H 0.5695 0.4984 0.4504 0.088 Uiso 1 1 calc R . . . .
F15 F 0.5465(18) 0.3453(4) 0.5913(5) 0.130(6) Uani 1 1 d . . . . .
C16 C 0.559(2) 0.2458(6) 0.5747(8) 0.084(2) Uani 1 1 d . . . . .
H16 H 0.4978 0.2331 0.5802 0.101 Uiso 1 1 calc R . . . .
C17 C 0.606(2) 0.3231(5) 0.4414(7) 0.074(4) Uani 1 1 d . . . . .
H17 H 0.6271 0.3304 0.4236 0.088 Uiso 1 1 calc R . . . .
F18 F 0.323(2) 0.2539(8) 0.4715(9) 0.226(18) Uani 1 1 d . . . . .
F20 F 0.2702(12) 0.4735(3) 0.5330(4) 0.088(3) Uani 1 1 d . . . . .
N21 N 0.859(2) 0.4251(6) 0.5548(6) 0.096(7) Uiso 1 1 d . . . . .
C22 C 0.377(2) 0.5405(6) 0.4176(6) 0.073(3) Uani 1 1 d . . . . .
H22 H 0.3576 0.5621 0.4133 0.088 Uiso 1 1 calc R . . . .
F23 F 0.8272(17) 0.3460(6) 0.6275(6) 0.154(6) Uani 1 1 d . . . . .
C26 C 0.497(2) 0.2433(7) 0.6655(8) 0.090(6) Uani 1 1 d . . . . .
H26 H 0.4622 0.2255 0.6741 0.109 Uiso 1 1 calc R . . . .
C27 C 0.381(2) 0.3895(5) 0.3964(7) 0.075(5) Uani 1 1 d . . . . .
H27 H 0.3862 0.3926 0.3769 0.090 Uiso 1 1 calc R . . . .
C30 C 0.369(2) 0.3828(5) 0.4545(7) 0.074(5) Uani 1 1 d . . . . .
H30 H 0.3646 0.3810 0.4741 0.089 Uiso 1 1 calc R . . . .
C34 C 0.483(2) 0.3273(6) 0.4792(8) 0.092(7) Uani 1 1 d . . . . .
H34 H 0.4182 0.3347 0.4882 0.111 Uiso 1 1 calc R . . . .
F35 F 0.7433(17) 0.3476(5) 0.6689(5) 0.138(6) Uani 1 1 d . . . . .
C38 C 0.440(2) 0.3616(5) 0.4385(7) 0.077(5) Uani 1 1 d . . . . .
N39 N 0.6850(17) 0.2600(4) 0.5373(6) 0.084(2) Uani 1 1 d . . . . .
F42 F 0.198(2) 0.5104(6) 0.4989(7) 0.081(6) Uani 0.5 1 d . . . A -1
C43 C 0.510(2) 0.3369(6) 0.4536(7) 0.081(5) Uani 1 1 d . . . . .
N45 N 0.3459(16) 0.4834(4) 0.4126(5) 0.073(3) Uani 1 1 d . . . . .
N46 N 0.6465(17) 0.2902(4) 0.4816(6) 0.081(3) Uani 1 1 d . . . . .
C49 C 0.309(2) 0.4060(5) 0.4396(6) 0.071(5) Uani 1 1 d . . . . .
H49 H 0.2611 0.4193 0.4501 0.085 Uiso 1 1 calc R . . . .
C52 C 0.4645(15) 0.2462(5) 0.7762(6) 0.128(8) Uani 1 1 d . . . . .
C2 C 0.4267(19) 0.2431(5) 0.8037(5) 0.126(8) Uani 1 1 d G . . . .
H2 H 0.4637 0.2289 0.8163 0.152 Uiso 1 1 calc R . . . .
C18 C 0.333(2) 0.2611(6) 0.8123(4) 0.143(10) Uani 1 1 d G . . . .
H18 H 0.3081 0.2590 0.8307 0.172 Uiso 1 1 calc R . . . .
C121 C 0.2780(16) 0.2823(5) 0.7934(6) 0.142(10) Uani 1 1 d G . . . .
H121 H 0.2157 0.2944 0.7992 0.171 Uiso 1 1 calc R . . . .
C72 C 0.3159(17) 0.2854(5) 0.7659(5) 0.119(6) Uani 1 1 d G . . . .
N1 N 0.4091(18) 0.2674(6) 0.7573(4) 0.124(6) Uani 1 1 d G . . . .
C59 C 0.096(2) 0.3982(6) 0.3666(7) 0.093(9) Uani 1 1 d . . . . .
H59 H 0.1417 0.3832 0.3764 0.111 Uiso 1 1 calc R . . . .
P63 P 0.2500 0.2540(3) 0.5000 0.139(8) Uani 1 2 d S T P . .
C64 C 0.203(5) 0.4310(13) 0.6940(9) 0.18(2) Uiso 1 1 d D . . . .
F65 F 0.4695(16) 0.3198(4) 0.5546(5) 0.118(5) Uani 1 1 d . . . . .
C66 C 0.010(3) 0.3861(7) 0.3482(8) 0.109(11) Uani 1 1 d . . . . .
H66 H -0.0024 0.3637 0.3452 0.131 Uiso 1 1 calc R . . . .
N68 N 0.1667(12) 0.4886(3) 0.3797(4) 0.080(3) Uani 1 1 d . . . . .
C60 C 0.0723(13) 0.4867(3) 0.3614(4) 0.081(3) Uani 1 1 d G . . . .
C24 C 0.0203(12) 0.5154(4) 0.3516(4) 0.081(3) Uani 1 1 d G . . . .
H24 H -0.0429 0.5141 0.3394 0.097 Uiso 1 1 calc R . . . .
C97 C 0.0628(13) 0.5458(3) 0.3600(4) 0.081(3) Uani 1 1 d G . . . .
H97 H 0.0280 0.5650 0.3534 0.097 Uiso 1 1 calc R . . . .
C61 C 0.1572(13) 0.5477(3) 0.3782(4) 0.080(3) Uani 1 1 d G . . . .
H61 H 0.1856 0.5680 0.3838 0.096 Uiso 1 1 calc R . . . .
C9 C 0.2092(11) 0.5190(4) 0.3881(4) 0.080(3) Uani 1 1 d G . . . .
C69 C 0.040(2) 0.4526(6) 0.3555(7) 0.079(6) Uani 1 1 d . . . . .
C71 C 0.611(2) 0.2673(6) 0.5958(8) 0.084(2) Uani 1 1 d . . . . .
C74 C 0.437(2) 0.3653(6) 0.4084(7) 0.082(6) Uani 1 1 d . . . . .
H74 H 0.4759 0.3504 0.3973 0.099 Uiso 1 1 calc R . . . .
C79 C 0.266(3) 0.3032(10) 0.6114(9) 0.124(13) Uiso 1 1 d D . . . .
C80 C 0.668(2) 0.2994(5) 0.4545(7) 0.082(5) Uani 1 1 d . . . . .
N83 N 0.8436(12) 0.2176(3) 0.5155(4) 0.081(3) Uani 1 1 d . . . . .
C92 C 0.7988(12) 0.1870(3) 0.5084(5) 0.089(8) Uani 1 1 d G . . . .
C28 C 0.8537(15) 0.1585(2) 0.5177(5) 0.116(12) Uani 1 1 d G . . . .
H28 H 0.8237 0.1380 0.5129 0.140 Uiso 1 1 calc R . . . .
C111 C 0.9534(15) 0.1607(3) 0.5340(5) 0.100(6) Uani 1 1 d G . . . .
C6 C 0.9982(14) 0.1914(4) 0.5411(5) 0.118(12) Uani 1 1 d G . . . .
H6 H 1.0649 0.1928 0.5520 0.142 Uiso 1 1 calc R . . . .
C85 C 0.9433(14) 0.2198(3) 0.5318(5) 0.093(8) Uani 1 1 d G . . . .
H85 H 0.9733 0.2403 0.5365 0.111 Uiso 1 1 calc R . . . .
C84 C 0.593(2) 0.2945(6) 0.6410(8) 0.088(5) Uani 1 1 d . . . . .
H84 H 0.6301 0.3126 0.6336 0.106 Uiso 1 1 calc R . . . .
F88 F 0.362(4) 0.4604(15) 0.4971(10) 0.138(17) Uani 0.5 1 d . . . A 2
F89 F 0.550(2) 0.3557(6) 0.7184(8) 0.182(6) Uani 1 1 d . . . . .
F90 F 0.3676(17) 0.3558(5) 0.5768(6) 0.158(11) Uani 1 1 d . . . . .
C91 C 0.868(6) 0.2389(17) 0.6435(16) 0.24(3) Uiso 1 1 d D . . . .
C94 C 0.904(4) 0.4206(10) 0.5026(12) 0.155(16) Uiso 1 1 d . . . . .
C96 C 1.0302(15) 0.1281(3) 0.5752(4) 0.098(7) Uani 1 1 d . . . . .
H96 H 1.0107 0.1449 0.5875 0.118 Uiso 1 1 calc R . . . .
C67 C 1.0072(15) 0.1313(3) 0.5463(5) 0.099(6) Uani 1 1 d G . . . .
C32 C 1.0362(17) 0.1062(4) 0.5279(4) 0.116(9) Uani 1 1 d G . . . .
H32 H 1.0208 0.1084 0.5086 0.140 Uiso 1 1 calc R . . . .
C86 C 1.0883(16) 0.0779(3) 0.5383(4) 0.099(7) Uani 1 1 d G . . . .
H86 H 1.1078 0.0611 0.5260 0.118 Uiso 1 1 calc R . . . .
N19 N 1.1113(14) 0.0746(3) 0.5672(4) 0.099(6) Uani 1 1 d G . . . .
C4 C 1.0823(16) 0.0997(4) 0.5856(4) 0.111(9) Uani 1 1 d G . . . .
H4 H 1.0976 0.0976 0.6050 0.133 Uiso 1 1 calc R . . . .
N99 N 0.170(3) 0.4217(7) 0.6734(8) 0.126(10) Uiso 1 1 d D . . . .
C102 C 0.530(2) 0.2401(7) 0.6377(8) 0.092(6) Uani 1 1 d . . . . .
H102 H 0.5197 0.2203 0.6281 0.111 Uiso 1 1 calc R . . . .
F105 F 0.3669(18) 0.2545(5) 0.5190(6) 0.157(10) Uani 1 1 d . . . . .
F114 F 0.6098(18) 0.3564(4) 0.5478(5) 0.130(5) Uani 1 1 d . . . . .
F117 F 0.977(2) 0.3692(7) 0.6515(6) 0.171(7) Uani 1 1 d . . . . .
C123 C 0.934(4) 0.2411(11) 0.6176(13) 0.172(19) Uiso 1 1 d . . . . .
C127 C 0.556(2) 0.3060(5) 0.4910(7) 0.083(5) Uani 1 1 d . . . . .
H127 H 0.5409 0.3011 0.5098 0.099 Uiso 1 1 calc R . . . .
C129 C 0.877(2) 0.4243(6) 0.5321(7) 0.079(8) Uiso 1 1 d . . . . .
F131 F 0.4276(19) 0.3672(5) 0.5330(5) 0.137(6) Uani 1 1 d . . . . .
C138 C 0.701(2) 0.2851(6) 0.5828(8) 0.084(2) Uani 1 1 d . . . . .
H138 H 0.7369 0.3012 0.5937 0.101 Uiso 1 1 calc R . . . .
P3 P 0.7500 0.0542(4) 0.5000 0.137(5) Uani 1 2 d S T P . .
F87 F 0.665(2) 0.0285(6) 0.5101(7) 0.184(9) Uani 1 1 d . . . . .
P7 P 0.5216(13) 0.3728(4) 0.7468(5) 0.177(5) Uani 1 1 d . . . . .
F25 F 0.506(2) 0.3392(6) 0.7651(7) 0.185(6) Uani 1 1 d . . . . .
F40 F 0.8156(16) 0.1687(6) 0.6053(6) 0.287(11) Uani 1 1 d D . . . .
F120 F 0.651(2) 0.3737(6) 0.7574(7) 0.182(6) Uani 1 1 d . . . . .
P8 P 0.2467(11) 0.1881(3) 0.6195(5) 0.170(5) Uani 1 1 d . . . . .
F104 F 0.321(2) 0.1824(6) 0.6485(9) 0.204(8) Uani 1 1 d . . . . .
F106 F 0.260(2) 0.2261(6) 0.6213(8) 0.197(8) Uani 1 1 d . . . . .
F119 F 0.123(2) 0.1913(6) 0.6341(8) 0.200(8) Uani 1 1 d . . . . .
F31 F 0.899(2) 0.3179(7) 0.6595(6) 0.176(7) Uani 1 1 d . . . . .
P36 P 0.7032(11) 0.1561(3) 0.5924(4) 0.210(7) Uani 1 1 d D . . . .
F51 F 0.767(2) 0.1307(4) 0.5746(5) 0.249(10) Uani 1 1 d D . . . .
F77 F 0.5904(16) 0.1422(6) 0.5793(6) 0.270(10) Uani 1 1 d D . . . .
C56 C 0.408(4) 0.1754(9) 0.5396(12) 0.160(17) Uiso 1 1 d D . . . .
N73 N 0.312(3) 0.1203(8) 0.5390(9) 0.158(13) Uiso 1 1 d D . . . .
C130 C 0.349(4) 0.1468(11) 0.5406(10) 0.132(13) Uiso 1 1 d . . . . .
O95 O 0.779(7) 0.4620(16) 0.7069(15) 0.26(2) Uiso 0.5 1 d D . . . .
N2 N 0.3098(16) 0.4117(4) 0.4121(5) 0.066(4) Uani 1 1 d . . . . .
F5 F 0.4987(19) 0.3939(4) 0.5706(5) 0.138(6) Uani 1 1 d . . . . .
F7 F 0.2500 0.2917(6) 0.5000 0.147(14) Uani 1 2 d S T P . .
F8 F 0.292(3) 0.4380(7) 0.5042(9) 0.100(10) Uani 0.5 1 d . . . A -2
C11 C 0.735(2) 0.2812(6) 0.5580(8) 0.084(2) Uani 1 1 d . . . . .
C1 C 0.592(2) 0.2429(6) 0.5486(8) 0.084(2) Uani 1 1 d . . . . .
H1 H 0.5510 0.2286 0.5368 0.101 Uiso 1 1 calc R . . . .
C8 C 0.555(2) 0.2959(7) 0.6679(8) 0.094(6) Uani 1 1 d . . . . .
H8 H 0.5589 0.3158 0.6776 0.113 Uiso 1 1 calc R . . . .
F50 F 0.233(2) 0.1517(6) 0.6176(8) 0.199(8) Uani 1 1 d . . . . .
F9 F 0.394(2) 0.3713(6) 0.7397(7) 0.188(6) Uani 1 1 d . . . . .
F37 F 0.538(2) 0.4079(6) 0.7335(7) 0.180(6) Uani 1 1 d . . . . .
F2 F 0.672(2) 0.0813(6) 0.5114(8) 0.188(9) Uani 1 1 d . . . . .
F3 F 0.635(2) 0.1803(5) 0.6096(6) 0.262(10) Uani 1 1 d D . . . .
C1A C -0.045(3) 0.4431(7) 0.3396(9) 0.123(13) Uani 1 1 d . . . . .
H1A H -0.0970 0.4579 0.3316 0.147 Uiso 1 1 calc R . . . .
F19 F 0.706(2) 0.0515(7) 0.4674(8) 0.195(9) Uani 1 1 d . . . . .
C1B C 1.351(2) -0.0015(4) 0.6133(6) 0.145(14) Uani 1 1 d . . . . .
C118 C 1.4039(19) -0.0299(6) 0.6234(6) 0.146(14) Uani 1 1 d G . . . .
H118 H 1.4697 -0.0285 0.6347 0.175 Uiso 1 1 calc R . . . .
C50 C 1.358(2) -0.0605(4) 0.6168(6) 0.131(11) Uani 1 1 d G . . . .
H50 H 1.3931 -0.0796 0.6236 0.157 Uiso 1 1 calc R . . . .
C58 C 1.260(2) -0.0628(4) 0.6000(6) 0.132(12) Uani 1 1 d G . . . .
H58 H 1.2289 -0.0832 0.5955 0.159 Uiso 1 1 calc R . . . .
C125 C 1.2071(19) -0.0344(5) 0.5898(6) 0.142(14) Uani 1 1 d G . . . .
N28 N 1.2529(19) -0.0037(4) 0.5964(6) 0.118(8) Uani 1 1 d G . . . .
C21 C 0.578(2) 0.2670(6) 0.6244(8) 0.089(5) Uani 1 1 d . . . . .
F29 F 0.710(2) 0.1815(5) 0.5681(5) 0.245(10) Uani 1 1 d D . . . .
F41 F 0.696(2) 0.1303(5) 0.6168(5) 0.251(10) Uani 1 1 d D . . . .
N1D N 1.0754(19) 0.0008(4) 0.5677(6) 0.121(8) Uani 1 1 d . . . . .
C19 C 1.1126(19) -0.0311(5) 0.5730(7) 0.144(13) Uani 1 1 d G . . . .
C1E C 1.049(2) -0.0576(3) 0.5632(8) 0.169(19) Uani 1 1 d G . . . .
H1E H 1.0734 -0.0790 0.5667 0.203 Uiso 1 1 calc R . . . .
C1G C 0.947(2) -0.0523(4) 0.5481(7) 0.17(2) Uani 1 1 d G . . . .
H1G H 0.9044 -0.0701 0.5415 0.208 Uiso 1 1 calc R . . . .
C3 C 0.910(2) -0.0204(5) 0.5428(7) 0.161(13) Uani 1 1 d G . . . .
H3 H 0.8423 -0.0168 0.5327 0.194 Uiso 1 1 calc R . . . .
C47 C 0.974(2) 0.0062(4) 0.5525(7) 0.161(13) Uani 1 1 d G . . . .
H47 H 0.9492 0.0275 0.5490 0.194 Uiso 1 1 calc R . . . .
F4 F 0.830(2) 0.3923(7) 0.6603(6) 0.174(7) Uani 1 1 d . . . . .
C1D C -0.053(3) 0.4095(7) 0.3352(9) 0.123(12) Uani 1 1 d . . . . .
H1D H -0.1075 0.4024 0.3220 0.148 Uiso 1 1 calc R . . . .
F6 F 0.495(2) 0.3927(6) 0.7753(8) 0.190(6) Uani 1 1 d . . . . .
F11 F 0.356(2) 0.1871(7) 0.6074(9) 0.219(8) Uani 1 1 d . . . . .
F16 F 0.170(2) 0.1949(6) 0.5934(9) 0.207(8) Uani 1 1 d . . . . .
C1F C 0.2749(19) 0.3025(5) 0.7403(5) 0.119(7) Uani 1 1 d . . . . .
C15 C 0.1828(19) 0.3237(6) 0.7418(5) 0.126(8) Uani 1 1 d G . . . .
H15 H 0.1465 0.3266 0.7589 0.151 Uiso 1 1 calc R . . . .
C81 C 0.1450(15) 0.3407(5) 0.7178(6) 0.133(9) Uani 1 1 d G . . . .
H81 H 0.0834 0.3549 0.7189 0.160 Uiso 1 1 calc R . . . .
C44 C 0.1993(19) 0.3365(5) 0.6923(5) 0.132(9) Uani 1 1 d G . . . .
H44 H 0.1740 0.3478 0.6763 0.158 Uiso 1 1 calc R . . . .
C108 C 0.2914(19) 0.3152(6) 0.6908(5) 0.128(8) Uani 1 1 d G . . . .
H108 H 0.3277 0.3124 0.6737 0.153 Uiso 1 1 calc R . . . .
N48 N 0.3292(15) 0.2982(4) 0.7148(6) 0.134(7) Uani 1 1 d G . . . .
C1H C 0.253(4) 0.2899(10) 0.5835(9) 0.151(16) Uiso 1 1 d D . . . .
N4 N 0.290(4) 0.3157(10) 0.6311(9) 0.182(16) Uiso 1 1 d D . . . .
C48 C 1.337(2) 0.0902(5) 0.6091(7) 0.178(10) Uani 1 1 d . . . . .
H48 H 1.2891 0.1060 0.6011 0.214 Uiso 1 1 calc R . . . .
C110 C 1.433(2) 0.0998(4) 0.6249(7) 0.178(10) Uani 1 1 d G . . . .
H110 H 1.4485 0.1220 0.6275 0.214 Uiso 1 1 calc R . . . .
C1C C 1.505(2) 0.0762(6) 0.6368(8) 0.178(10) Uani 1 1 d G . . . .
H1C H 1.5687 0.0826 0.6474 0.214 Uiso 1 1 calc R . . . .
C107 C 1.481(2) 0.0430(5) 0.6329(7) 0.178(10) Uani 1 1 d G . . . .
H107 H 1.5295 0.0272 0.6409 0.214 Uiso 1 1 calc R . . . .
C29 C 1.386(2) 0.0334(4) 0.6171(7) 0.151(15) Uani 1 1 d G . . . .
N128 N 1.314(2) 0.0570(5) 0.6051(7) 0.157(13) Uani 1 1 d G . . . .
N26 N 0.834(6) 0.2330(16) 0.6646(16) 0.28(3) Uiso 1 1 d D . . . .
F12 F 0.2500 0.2143(6) 0.5000 0.20(2) Uani 1 2 d S T P . .
C10 C 0.285(6) 0.4404(16) 0.7158(12) 0.25(3) Uiso 1 1 d D . . . .
O10 O 0.773(7) 0.4762(19) 0.6650(13) 0.26(2) Uiso 0.5 1 d D . . . .
O15 O 0.714(7) 0.5074(14) 0.6955(18) 0.26(2) Uiso 0.5 1 d D . . . .
N24 N 0.755(4) 0.4819(11) 0.6892(13) 0.26(2) Uiso 0.5 1 d D . . . .
F1 F 0.377(3) 0.4862(16) 0.4965(10) 0.14(2) Uani 0.5 1 d . . . A 1

loop_
_atom_site_aniso_label
_atom_site_aniso_U_11
_atom_site_aniso_U_22
_atom_site_aniso_U_33
_atom_site_aniso_U_23
_atom_site_aniso_U_13
_atom_site_aniso_U_12
Pt1 0.0504(8) 0.0636(7) 0.1102(10) -0.0037(6) 0.0011(6) -0.0011(5)
Pt2 0.0706(10) 0.1224(12) 0.1604(19) 0.0412(11) -0.0052(10) -0.0183(8)
Pt3 0.1173(15) 0.0763(10) 0.206(2) 0.0149(10) 0.0073(13) 0.0093(8)
Ru4 0.0588(19) 0.0493(15) 0.152(3) 0.000 0.0057(18) 0.000
P5 0.054(5) 0.085(5) 0.113(7) 0.000 0.018(5) 0.000
P1 0.120(7) 0.075(4) 0.132(8) 0.016(4) -0.005(5) 0.013(4)
P2 0.088(6) 0.190(8) 0.119(7) 0.024(7) -0.006(5) -0.030(6)
C5 0.048(4) 0.065(4) 0.107(6) -0.008(3) 0.006(4) -0.002(3)
N6 0.044(6) 0.075(4) 0.078(8) -0.006(4) 0.015(6) -0.007(3)
N9 0.064(7) 0.113(10) 0.160(7) 0.036(6) -0.013(5) -0.026(7)
C57 0.093(12) 0.16(2) 0.170(11) 0.054(11) 0.001(9) 0.011(15)
C133 0.105(14) 0.19(3) 0.176(13) 0.064(13) 0.006(10) 0.027(18)
C20 0.082(12) 0.152(18) 0.169(13) 0.050(12) -0.006(9) -0.005(13)
C7 0.079(11) 0.146(17) 0.167(10) 0.048(10) -0.007(8) -0.009(12)
C45 0.066(8) 0.120(12) 0.161(7) 0.038(7) -0.013(6) -0.027(9)
F10 0.096(11) 0.199(13) 0.127(9) 0.017(8) 0.001(7) -0.032(9)
N11 0.049(13) 0.101(9) 0.152(8) 0.004(7) 0.002(7) -0.027(9)
C12 0.048(4) 0.065(4) 0.107(6) -0.008(3) 0.006(4) -0.002(3)
C13 0.048(4) 0.065(4) 0.107(6) -0.008(3) 0.006(4) -0.002(3)
C14 0.048(4) 0.065(4) 0.107(6) -0.008(3) 0.006(4) -0.002(3)
F15 0.149(14) 0.095(9) 0.146(10) 0.012(7) -0.019(8) 0.020(9)
C16 0.047(5) 0.056(5) 0.149(5) 0.014(4) 0.001(4) 0.007(4)
C17 0.062(7) 0.036(7) 0.124(8) -0.011(6) 0.005(6) -0.007(6)
F18 0.09(2) 0.26(3) 0.32(6) -0.06(3) -0.03(2) 0.070(19)
F20 0.058(7) 0.096(7) 0.111(7) 0.000(4) 0.016(5) -0.008(6)
C22 0.048(4) 0.065(4) 0.107(6) -0.008(3) 0.006(4) -0.002(3)
F23 0.092(11) 0.240(15) 0.130(9) 0.019(9) 0.003(7) -0.044(10)
C26 0.032(12) 0.095(9) 0.143(8) 0.013(6) -0.013(7) -0.015(8)
C27 0.066(11) 0.050(8) 0.110(8) -0.004(6) 0.012(6) -0.002(7)
C30 0.070(10) 0.047(8) 0.105(8) 0.003(6) 0.011(6) 0.006(8)
C34 0.077(8) 0.072(12) 0.128(8) 0.006(8) 0.014(7) 0.018(9)
F35 0.099(8) 0.179(13) 0.135(13) 0.015(10) -0.003(7) -0.027(8)
C38 0.068(9) 0.050(7) 0.115(7) -0.004(5) 0.012(6) 0.004(7)
N39 0.047(5) 0.056(5) 0.149(5) 0.014(4) 0.001(4) 0.007(4)
F42 0.058(14) 0.086(7) 0.099(13) -0.008(6) 0.014(11) 0.000(7)
C43 0.070(8) 0.050(8) 0.123(8) -0.004(6) 0.008(6) 0.004(7)
N45 0.048(4) 0.065(4) 0.107(6) -0.008(3) 0.006(4) -0.002(3)
N46 0.061(5) 0.050(4) 0.133(7) 0.000(4) 0.011(4) 0.001(3)
C49 0.067(10) 0.046(8) 0.101(8) 0.004(6) 0.012(7) 0.004(8)
C52 0.076(10) 0.140(15) 0.166(6) 0.042(7) -0.006(6) -0.014(11)
C2 0.073(12) 0.141(16) 0.165(7) 0.039(8) -0.008(7) -0.021(11)
C18 0.090(15) 0.17(2) 0.173(8) 0.049(9) 0.002(9) 0.000(14)
C121 0.089(13) 0.17(2) 0.171(8) 0.047(9) 0.001(8) 0.000(15)
C72 0.066(9) 0.125(12) 0.166(7) 0.033(6) -0.009(6) -0.026(9)
N1 0.073(8) 0.135(11) 0.164(5) 0.038(5) -0.007(5) -0.018(8)
C59 0.087(12) 0.075(5) 0.114(17) -0.006(5) -0.018(13) -0.010(4)
P63 0.080(11) 0.094(9) 0.24(3) 0.000 -0.041(13) 0.000
F65 0.113(11) 0.090(7) 0.151(14) 0.008(7) -0.009(9) 0.015(6)
C66 0.109(15) 0.085(7) 0.13(2) 0.000(7) -0.037(16) -0.020(6)
N68 0.052(4) 0.073(3) 0.115(6) 0.000(3) 0.001(4) -0.004(3)
C60 0.052(4) 0.075(3) 0.116(7) 0.000(3) 0.001(4) -0.004(3)
C24 0.052(4) 0.075(3) 0.116(7) 0.000(3) 0.001(5) -0.004(3)
C97 0.052(4) 0.075(4) 0.116(7) 0.000(3) 0.001(5) -0.004(3)
C61 0.052(4) 0.073(3) 0.116(7) 0.000(3) 0.002(4) -0.004(3)
C9 0.052(4) 0.073(3) 0.116(7) -0.001(3) 0.001(4) -0.004(3)
C69 0.053(8) 0.077(4) 0.107(12) 0.001(4) 0.002(9) -0.008(4)
C71 0.047(5) 0.056(5) 0.149(5) 0.014(4) 0.001(4) 0.007(4)
C74 0.077(12) 0.057(9) 0.114(8) -0.002(5) 0.012(6) 0.007(9)
C80 0.064(8) 0.048(9) 0.135(7) -0.001(5) 0.011(6) 0.000(7)
N83 0.061(5) 0.050(4) 0.133(7) 0.000(4) 0.011(4) 0.001(3)
C92 0.069(9) 0.051(5) 0.146(18) 0.001(5) 0.002(11) -0.001(4)
C28 0.097(13) 0.053(5) 0.20(3) 0.001(6) -0.033(17) 0.000(5)
C111 0.081(10) 0.057(5) 0.161(14) 0.007(6) -0.011(10) -0.003(5)
C6 0.095(12) 0.057(5) 0.20(3) 0.007(6) -0.035(17) -0.001(5)
C85 0.070(9) 0.054(6) 0.154(19) 0.007(6) -0.003(12) -0.004(5)
C84 0.032(12) 0.078(7) 0.154(8) 0.008(6) 0.006(7) 0.000(7)
F88 0.082(10) 0.22(4) 0.113(12) 0.002(10) 0.018(7) 0.059(19)
F89 0.153(10) 0.159(10) 0.232(14) 0.034(8) -0.039(9) -0.019(8)
F90 0.095(16) 0.129(15) 0.25(3) -0.029(17) -0.011(17) 0.030(12)
C96 0.077(16) 0.065(8) 0.153(12) 0.008(6) -0.001(8) 0.002(9)
C67 0.082(12) 0.061(6) 0.153(12) 0.007(6) -0.002(8) 0.001(6)
C32 0.13(2) 0.067(8) 0.150(12) 0.010(7) -0.004(9) 0.019(11)
C86 0.094(17) 0.060(7) 0.142(12) 0.014(7) 0.010(10) 0.004(9)
N19 0.094(14) 0.062(8) 0.142(12) 0.014(7) 0.010(11) 0.006(8)
C4 0.11(2) 0.075(9) 0.147(12) 0.006(6) 0.001(9) 0.020(11)
C102 0.052(14) 0.080(7) 0.144(8) 0.017(6) -0.008(7) -0.007(7)
F105 0.116(17) 0.131(15) 0.22(3) 0.049(16) -0.065(17) -0.033(12)
F114 0.131(9) 0.103(10) 0.156(13) 0.008(9) -0.005(8) -0.005(7)
F117 0.119(9) 0.254(14) 0.140(14) 0.020(11) 0.000(8) -0.053(9)
C127 0.061(7) 0.056(9) 0.131(8) 0.000(6) 0.009(6) 0.002(7)
F131 0.146(13) 0.127(11) 0.137(11) 0.011(8) -0.007(9) 0.030(9)
C138 0.047(5) 0.056(5) 0.149(5) 0.014(4) 0.001(4) 0.007(4)
P3 0.114(11) 0.096(8) 0.202(16) 0.000 -0.003(10) 0.000
F87 0.19(2) 0.159(12) 0.20(2) -0.018(11) 0.020(15) -0.047(11)
P7 0.144(8) 0.157(8) 0.229(14) 0.036(7) -0.038(8) -0.020(6)
F25 0.153(11) 0.163(9) 0.237(15) 0.038(8) -0.033(10) -0.018(7)
F40 0.200(14) 0.238(18) 0.43(3) 0.037(15) 0.051(14) -0.015(12)
F120 0.148(8) 0.166(11) 0.229(15) 0.035(9) -0.040(9) -0.020(7)
P8 0.091(7) 0.124(7) 0.295(16) 0.012(8) -0.013(8) -0.034(6)
F104 0.134(13) 0.167(14) 0.311(18) 0.017(12) -0.022(10) -0.037(11)
F106 0.146(14) 0.141(9) 0.30(2) 0.019(10) -0.023(13) -0.039(8)
F119 0.122(10) 0.157(13) 0.32(2) 0.010(13) -0.005(11) -0.031(9)
F31 0.178(15) 0.211(10) 0.137(14) 0.012(9) -0.004(11) 0.002(9)
P36 0.131(10) 0.123(9) 0.38(2) 0.048(10) 0.063(11) 0.008(7)
F51 0.199(17) 0.156(13) 0.40(3) 0.051(13) 0.078(15) 0.026(11)
F77 0.185(14) 0.218(17) 0.41(3) 0.035(15) 0.059(14) -0.007(11)
N2 0.060(9) 0.040(7) 0.100(8) 0.003(6) 0.009(7) -0.008(6)
F5 0.172(15) 0.087(7) 0.155(14) 0.014(7) -0.006(11) 0.006(7)
F7 0.09(2) 0.108(19) 0.24(5) 0.000 0.02(2) 0.000
F8 0.09(3) 0.092(7) 0.115(12) -0.002(5) 0.004(11) 0.013(9)
C11 0.047(5) 0.056(5) 0.149(5) 0.014(4) 0.001(4) 0.007(4)
C1 0.047(5) 0.056(5) 0.149(5) 0.014(4) 0.001(4) 0.007(4)
C8 0.034(14) 0.094(9) 0.154(8) 0.003(6) 0.007(7) -0.014(7)
F50 0.138(14) 0.137(9) 0.32(2) 0.004(10) -0.018(13) -0.029(8)
F9 0.149(8) 0.169(11) 0.243(16) 0.035(9) -0.038(9) -0.020(7)
F37 0.150(11) 0.159(9) 0.228(15) 0.033(8) -0.041(10) -0.022(7)
F2 0.19(2) 0.144(12) 0.23(2) 0.000(11) 0.020(16) 0.028(11)
F3 0.227(17) 0.166(14) 0.40(3) 0.048(13) 0.085(15) 0.035(12)
C1A 0.099(14) 0.089(7) 0.18(2) 0.008(7) -0.054(18) -0.019(6)
F19 0.14(2) 0.24(2) 0.207(16) -0.003(9) -0.001(12) -0.013(15)
C1B 0.138(14) 0.083(5) 0.21(3) 0.012(6) -0.01(2) 0.013(5)
C118 0.145(15) 0.086(6) 0.21(3) 0.012(8) 0.00(2) 0.020(6)
C50 0.137(14) 0.086(7) 0.17(2) 0.012(8) 0.019(16) 0.019(6)
C58 0.140(15) 0.080(6) 0.18(3) 0.018(6) 0.015(17) 0.015(6)
C125 0.145(14) 0.076(5) 0.20(3) 0.018(5) -0.004(19) 0.009(4)
N28 0.117(9) 0.077(4) 0.162(17) 0.015(4) 0.028(11) 0.012(4)
C21 0.046(11) 0.073(7) 0.148(6) 0.013(5) 0.001(5) 0.001(7)
F29 0.205(18) 0.143(13) 0.39(2) 0.047(12) 0.080(14) 0.036(12)
F41 0.216(19) 0.151(14) 0.39(2) 0.045(13) 0.069(15) 0.015(12)
N1D 0.125(9) 0.072(5) 0.169(19) 0.025(6) 0.021(11) 0.002(5)
C19 0.149(14) 0.074(5) 0.21(3) 0.024(5) -0.008(19) 0.004(5)
C1E 0.173(17) 0.071(7) 0.26(4) 0.026(7) -0.04(3) 0.003(6)
C1G 0.175(18) 0.073(8) 0.27(5) 0.033(9) -0.05(3) -0.001(7)
C3 0.154(12) 0.072(7) 0.26(3) 0.033(9) -0.030(18) -0.004(6)
C47 0.154(12) 0.072(7) 0.26(3) 0.033(9) -0.030(18) -0.004(6)
F4 0.148(13) 0.207(10) 0.166(16) 0.029(9) -0.011(11) -0.030(8)
C1D 0.117(17) 0.089(7) 0.16(2) 0.008(7) -0.050(19) -0.022(6)
F6 0.163(10) 0.169(10) 0.236(14) 0.033(8) -0.033(9) -0.018(8)
F11 0.127(10) 0.207(14) 0.32(2) -0.003(13) -0.002(10) -0.038(9)
F16 0.140(13) 0.164(14) 0.317(18) 0.013(12) -0.027(11) -0.037(10)
C1F 0.068(9) 0.123(12) 0.167(8) 0.033(7) -0.009(6) -0.024(9)
C15 0.075(10) 0.131(14) 0.170(11) 0.036(9) -0.007(8) -0.017(11)
C81 0.081(12) 0.146(16) 0.173(12) 0.041(11) -0.002(9) -0.005(13)
C44 0.077(13) 0.145(16) 0.172(12) 0.041(11) -0.005(8) -0.005(12)
C108 0.075(12) 0.140(16) 0.169(9) 0.042(9) -0.006(7) -0.009(12)
N48 0.086(9) 0.148(14) 0.169(7) 0.043(7) -0.004(6) 0.001(10)
C48 0.157(11) 0.087(5) 0.29(2) 0.013(6) -0.049(14) 0.010(5)
C110 0.157(11) 0.087(5) 0.29(2) 0.013(6) -0.049(14) 0.010(5)
C1C 0.157(11) 0.087(5) 0.29(2) 0.013(6) -0.049(14) 0.010(5)
C107 0.157(11) 0.087(5) 0.29(2) 0.013(6) -0.049(14) 0.010(5)
C29 0.134(14) 0.085(6) 0.23(3) 0.013(6) -0.01(2) 0.013(5)
N128 0.137(13) 0.083(5) 0.25(3) 0.014(6) -0.023(18) 0.009(5)
F12 0.17(3) 0.074(17) 0.33(6) 0.000 -0.09(3) 0.000
F1 0.071(9) 0.25(6) 0.106(13) 0.010(12) 0.014(7) -0.055(19)

loop_
_atom_type_symbol
_atom_type_description
_atom_type_scat_dispersion_real
_atom_type_scat_dispersion_imag
_atom_type_scat_source
C C 0.0181 0.0091 'International Tables Vol C Tables 4.2.6.8 and 6.1.1.4'
H H 0.0000 0.0000 'International Tables Vol C Tables 4.2.6.8 and 6.1.1.4'
F F 0.0727 0.0534 'International Tables Vol C Tables 4.2.6.8 and 6.1.1.4'
N N 0.0311 0.0180 'International Tables Vol C Tables 4.2.6.8 and 6.1.1.4'
O O 0.0492 0.0322 'International Tables Vol C Tables 4.2.6.8 and 6.1.1.4'
P P 0.2955 0.4335 'International Tables Vol C Tables 4.2.6.8 and 6.1.1.4'
Pt Pt -4.5932 6.9264 'International Tables Vol C Tables 4.2.6.8 and 6.1.1.4'
Ru Ru 0.0552 3.2960 'International Tables Vol C Tables 4.2.6.8 and 6.1.1.4'

loop_
_geom_angle_atom_site_label_1
_geom_angle_atom_site_label_2
_geom_angle_atom_site_label_3
_geom_angle
_geom_angle_site_symmetry_1
_geom_angle_site_symmetry_3
N6 Pt1 N45 163.2(8) . .
N68 Pt1 N6 79.3(7) . .
N68 Pt1 N45 84.0(8) . .
N68 Pt1 N2 176.2(8) . .
N2 Pt1 N6 101.1(8) . .
N2 Pt1 N45 95.7(8) . .
N11 Pt2 N9 100.9(10) . .
N1 Pt2 N9 80.1(10) . .
N1 Pt2 N11 177.9(9) . .
N1 Pt2 N48 82.5(11) . .
N48 Pt2 N9 162.6(11) . .
N48 Pt2 N11 96.4(11) . .
N19 Pt3 N1D 98.4(8) . .
N19 Pt3 N128 98.1(8) . .
N28 Pt3 N19 175.9(10) . .
N28 Pt3 N1D 79.3(10) . .
N28 Pt3 N128 84.3(10) . .
N1D Pt3 N128 163.5(9) . .
N39 Ru4 N39 171.2(11) 2_656 .
N39 Ru4 N46 78.8(10) . 2_656
N39 Ru4 N46 78.8(10) 2_656 .
N39 Ru4 N46 95.1(9) 2_656 2_656
N39 Ru4 N46 95.1(9) . .
N39 Ru4 N83 87.5(8) 2_656 2_656
N39 Ru4 N83 87.5(8) . .
N39 Ru4 N83 99.3(8) . 2_656
N39 Ru4 N83 99.3(8) 2_656 .
N46 Ru4 N46 94.0(12) 2_656 .
N46 Ru4 N83 172.5(8) . .
N46 Ru4 N83 93.4(7) . 2_656
N46 Ru4 N83 93.4(7) 2_656 .
N46 Ru4 N83 172.5(8) 2_656 2_656
N83 Ru4 N83 79.3(8) 2_656 .
F20 P5 F20 177.7(13) . 2_556
F20 P5 F42 86.5(13) 2_556 .
F20 P5 F42 95.7(14) . .
F20 P5 F1 91.1(18) 2_556 .
F20 P5 F1 89.6(18) 2_556 2_556
F20 P5 F1 91.2(18) . 2_556
F20 P5 F1 89.6(18) . .
F88 P5 F20 88(2) . .
F88 P5 F20 88(2) 2_556 2_556
F88 P5 F20 91(2) . 2_556
F88 P5 F20 91(2) 2_556 .
F88 P5 F88 134(5) 2_556 .
F88 P5 F8 50(2) . .
F88 P5 F8 84(3) 2_556 .
F8 P5 F20 98.3(17) . 2_556
F8 P5 F20 79.5(17) . .
F1 P5 F42 94(3) . .
F1 P5 F42 50(2) 2_556 .
F1 P5 F1 144(5) 2_556 .
F15 P1 F65 87.9(11) . .
F15 P1 F90 89.9(15) . .
F15 P1 F114 90.9(13) . .
F15 P1 F131 175.3(12) . .
F65 P1 F90 85.7(11) . .
F65 P1 F131 87.5(12) . .
F90 P1 F131 88.5(14) . .
F114 P1 F65 89.5(11) . .
F114 P1 F90 175.1(13) . .
F114 P1 F131 90.2(14) . .
F5 P1 F15 94.6(13) . .
F5 P1 F65 175.0(13) . .
F5 P1 F90 90.0(12) . .
F5 P1 F114 94.7(12) . .
F5 P1 F131 89.9(12) . .
F10 P2 F23 174.5(17) . .
F10 P2 F35 89.0(14) . .
F10 P2 F4 86.4(16) . .
F23 P2 F4 98.7(16) . .
F35 P2 F23 89.8(13) . .
F35 P2 F4 83.2(14) . .
F117 P2 F10 87.0(14) . .
F117 P2 F23 95.6(16) . .
F117 P2 F35 163.6(18) . .
F117 P2 F31 101.2(17) . .
F117 P2 F4 80.7(15) . .
F31 P2 F10 90.8(16) . .
F31 P2 F23 84.0(16) . .
F31 P2 F35 94.7(15) . .
F31 P2 F4 176.6(18) . .
C22 C5 C9 126(2) . .
N45 C5 C22 116(2) . .
N45 C5 C9 118(2) . .
C59 N6 Pt1 127.5(19) . .
C59 N6 C69 115(2) . .
C69 N6 Pt1 117.0(15) . .
C57 N9 Pt2 125.5(14) . .
C57 N9 C45 120.0 . .
C45 N9 Pt2 114.5(14) . .
N9 C57 C133 120.0 . .
C57 C133 C20 120.0 . .
C7 C20 C133 120.0 . .
C20 C7 C45 120.0 . .
C7 C45 N9 120.0 . .
C52 C45 N9 112(2) . .
C52 C45 C7 128(2) . .
C26 N11 Pt2 117(2) . .
C26 N11 C8 118(3) . .
C8 N11 Pt2 125(3) . .
C14 C12 C22 118(2) . .
N45 C13 C14 125(2) . .
C13 C14 C12 119(3) . .
C1 C16 C71 125(3) . .
C80 C17 C43 122(3) . .
C12 C22 C5 123(2) . .
N11 C26 C102 123(3) . .
C74 C27 N2 123(3) . .
C49 C30 C38 117(3) . .
C43 C34 C127 114(3) . .
C30 C38 C43 119(3) . .
C30 C38 C74 118(3) . .
C74 C38 C43 123(2) . .
C11 N39 Ru4 120.3(19) . .
C11 N39 C1 110(3) . .
C1 N39 Ru4 129(2) . .
C17 C43 C38 121(3) . .
C34 C43 C17 119(3) . .
C34 C43 C38 120(3) . .
C5 N45 Pt1 109.4(17) . .
C13 N45 Pt1 130.8(16) . .
C13 N45 C5 120(2) . .
C80 N46 Ru4 117.7(17) . .
C127 N46 Ru4 132(2) . .
C127 N46 C80 111(3) . .
N2 C49 C30 128(3) . .
C45 C52 C2 124(2) . .
C45 C52 N1 116(2) . .
C2 C52 N1 120.0 . .
C18 C2 C52 120.0 . .
C121 C18 C2 120.0 . .
C18 C121 C72 120.0 . .
C121 C72 C1F 135(2) . .
N1 C72 C121 120.0 . .
N1 C72 C1F 105(2) . .
C52 N1 Pt2 117.3(15) . .
C72 N1 Pt2 122.6(15) . .
C72 N1 C52 120.0 . .
N6 C59 C66 123(3) . .
F18 P63 F18 180(3) . 2_556
F18 P63 F105 90.1(15) 2_556 2_556
F18 P63 F105 89.9(15) 2_556 .
F18 P63 F105 90.1(15) . .
F18 P63 F105 89.9(15) . 2_556
F18 P63 F12 89.8(13) 2_556 .
F18 P63 F12 89.8(13) . .
F105 P63 F105 178.7(17) 2_556 .
F7 P63 F18 90.2(13) . .
F7 P63 F18 90.2(13) . 2_556
F7 P63 F105 89.4(9) . .
F7 P63 F105 89.4(9) . 2_556
F7 P63 F12 180.0 . .
F12 P63 F105 90.6(9) . 2_556
F12 P63 F105 90.6(9) . .
N99 C64 C10 158(7) . .
C1D C66 C59 114(3) . .
C60 N68 Pt1 122.3(8) . .
C60 N68 C9 120.0 . .
C9 N68 Pt1 117.7(8) . .
N68 C60 C69 111.6(15) . .
C24 C60 N68 120.0 . .
C24 C60 C69 128.4(15) . .
C97 C24 C60 120.0 . .
C24 C97 C61 120.0 . .
C9 C61 C97 120.0 . .
N68 C9 C5 110.5(13) . .
C61 C9 C5 129.4(13) . .
C61 C9 N68 120.0 . .
N6 C69 C60 110(2) . .
C1A C69 N6 124(3) . .
C1A C69 C60 126(3) . .
C138 C71 C16 108(3) . .
C21 C71 C16 122(3) . .
C21 C71 C138 130(3) . .
C27 C74 C38 121(3) . .
N4 C79 C1H 169(6) . .
C17 C80 N46 121(3) . .
C17 C80 C11 126(3) . 2_656
N46 C80 C11 114(3) . 2_656
C92 N83 Ru4 114.0(8) . .
C92 N83 C85 120.0 . .
C85 N83 Ru4 126.0(8) . .
C92 C92 N83 116.30(9) 2_656 .
C92 C92 C28 123.7 2_656 .
C28 C92 N83 120.0 . .
C92 C28 C111 120.0 . .
C28 C111 C6 120.0 . .
C28 C111 C67 121.1(14) . .
C6 C111 C67 118.6(14) . .
C85 C6 C111 120.0 . .
C6 C85 N83 120.0 . .
C8 C84 C21 122(3) . .
F8 F88 P5 70(3) . .
C123 C91 N26 166(9) . .
C67 C96 C4 120.0 . .
C96 C67 C111 122.4(17) . .
C96 C67 C32 120.0 . .
C32 C67 C111 117.6(17) . .
C67 C32 C86 120.0 . .
N19 C86 C32 120.0 . .
C86 N19 Pt3 122.2(11) . .
C86 N19 C4 120.0 . .
C4 N19 Pt3 117.8(11) . .
N19 C4 C96 120.0 . .
C26 C102 C21 119(3) . .
N46 C127 C34 133(3) . .
N21 C129 C94 176(3) . .
C11 C138 C71 127(3) . .
F87 P3 F87 94(2) 2_656 .
F87 P3 F2 88.8(14) . .
F87 P3 F2 175.6(17) . 2_656
F87 P3 F2 175.6(18) 2_656 .
F87 P3 F2 88.8(14) 2_656 2_656
F87 P3 F19 93.2(16) 2_656 2_656
F87 P3 F19 93.2(16) . .
F87 P3 F19 81.4(16) 2_656 .
F87 P3 F19 81.4(16) . 2_656
F2 P3 F2 89(2) . 2_656
F2 P3 F19 101.8(17) 2_656 2_656
F2 P3 F19 101.8(17) . .
F2 P3 F19 83.9(17) . 2_656
F2 P3 F19 83.9(17) 2_656 .
F19 P3 F19 172(2) 2_656 .
F89 P7 F25 96.4(18) . .
F89 P7 F120 93.2(18) . .
F89 P7 F37 92(2) . .
F89 P7 F6 176.4(19) . .
F120 P7 F25 88.6(15) . .
F120 P7 F6 86.1(17) . .
F9 P7 F89 91.4(19) . .
F9 P7 F25 87.6(15) . .
F9 P7 F120 174(2) . .
F9 P7 F37 94.6(15) . .
F9 P7 F6 89.5(19) . .
F37 P7 F25 172(2) . .
F37 P7 F120 88.6(14) . .
F37 P7 F6 84.8(17) . .
F6 P7 F25 87(2) . .
F104 P8 F119 97(2) . .
F106 P8 F104 92.7(18) . .
F106 P8 F119 89.3(16) . .
F50 P8 F104 88.1(17) . .
F50 P8 F106 179(2) . .
F50 P8 F119 90.4(15) . .
F50 P8 F16 93.9(18) . .
F11 P8 F104 81.9(19) . .
F11 P8 F106 87.8(16) . .
F11 P8 F119 177(2) . .
F11 P8 F50 92.6(18) . .
F11 P8 F16 102(3) . .
F16 P8 F104 176(3) . .
F16 P8 F106 85.2(17) . .
F16 P8 F119 79.2(17) . .
F40 P36 F51 90.8(9) . .
F40 P36 F77 178.2(12) . .
F40 P36 F29 90.5(10) . .
F40 P36 F41 89.7(11) . .
F51 P36 F77 87.9(10) . .
F51 P36 F29 90.4(11) . .
F51 P36 F41 89.4(9) . .
F77 P36 F41 89.1(10) . .
F3 P36 F40 91.8(10) . .
F3 P36 F51 177.3(12) . .
F3 P36 F77 89.5(10) . .
F3 P36 F29 90.3(9) . .
F3 P36 F41 89.9(11) . .
F29 P36 F77 90.7(11) . .
F29 P36 F41 179.7(14) . .
N73 C130 C56 169(5) . .
C27 N2 Pt1 121.9(19) . .
C49 N2 Pt1 122.9(16) . .
C49 N2 C27 115(2) . .
F88 F8 P5 60(2) . .
N39 C11 C80 110(3) . 2_656
C138 C11 N39 125(3) . .
C138 C11 C80 125(3) . 2_656
C16 C1 N39 124(3) . .
N11 C8 C84 122(3) . .
C69 C1A C1D 115(3) . .
C118 C1B N28 120.0 . .
C118 C1B C29 129.4(19) . .
N28 C1B C29 110.6(19) . .
C1B C118 C50 120.0 . .
C58 C50 C118 120.0 . .
C50 C58 C125 120.0 . .
N28 C125 C58 120.0 . .
C19 C125 C58 129.4(17) . .
C19 C125 N28 110.6(17) . .
C1B N28 Pt3 118.7(14) . .
C125 N28 Pt3 121.3(13) . .
C125 N28 C1B 120.0 . .
C84 C21 C71 120(3) . .
C84 C21 C102 116(4) . .
C102 C21 C71 124(3) . .
C19 N1D Pt3 112.0(12) . .
C19 N1D C47 120.0 . .
C47 N1D Pt3 128.0(12) . .
C125 C19 N1D 116.6(18) . .
C125 C19 C1E 123.2(17) . .
C1E C19 N1D 120.0 . .
C19 C1E C1G 120.0 . .
C3 C1G C1E 120.0 . .
C1G C3 C47 120.0 . .
C3 C47 N1D 120.0 . .
C66 C1D C1A 127(3) . .
C15 C1F C72 119(2) . .
C15 C1F N48 120.0 . .
N48 C1F C72 121(2) . .
C1F C15 C81 120.0 . .
C44 C81 C15 120.0 . .
C81 C44 C108 120.0 . .
N48 C108 C44 120.0 . .
C1F N48 Pt2 109.6(15) . .
C108 N48 Pt2 130.3(15) . .
C108 N48 C1F 120.0 . .
C110 C48 N128 120.0 . .
C48 C110 C1C 120.0 . .
C110 C1C C107 120.0 . .
C29 C107 C1C 120.0 . .
C107 C29 C1B 123.2(19) . .
N128 C29 C1B 116.7(19) . .
N128 C29 C107 120.0 . .
C48 N128 Pt3 130.4(13) . .
C29 N128 Pt3 109.6(13) . .
C29 N128 C48 120.0 . .
O95 N24 O10 119.8(14) . .
O15 N24 O95 120.5(14) . .
O15 N24 O10 119.6(14) . .

loop_
_geom_bond_atom_site_label_1
_geom_bond_atom_site_label_2
_geom_bond_distance
_geom_bond_site_symmetry_2
Pt1 N6 1.99(2) .
Pt1 N45 2.00(2) .
Pt1 N68 1.875(10) .
Pt1 N2 1.975(19) .
Pt2 N9 2.011(14) .
Pt2 N11 2.00(3) .
Pt2 N1 1.858(19) .
Pt2 N48 1.972(15) .
Pt3 N19 1.989(11) .
Pt3 N28 1.851(14) .
Pt3 N1D 2.016(17) .
Pt3 N128 2.02(2) .
Ru4 N39 1.95(3) 2_656
Ru4 N39 1.95(3) .
Ru4 N46 2.02(2) 2_656
Ru4 N46 2.02(2) .
Ru4 N83 2.046(11) .
Ru4 N83 2.046(11) 2_656
P5 F20 1.572(18) .
P5 F20 1.572(18) 2_556
P5 F42 1.59(3) .
P5 F88 1.44(4) 2_556
P5 F88 1.44(4) .
P5 F8 1.57(3) .
P5 F1 1.58(4) 2_556
P5 F1 1.58(4) .
P1 F15 1.56(2) .
P1 F65 1.602(18) .
P1 F90 1.60(2) .
P1 F114 1.60(2) .
P1 F131 1.62(3) .
P1 F5 1.524(19) .
P2 F10 1.55(3) .
P2 F23 1.58(3) .
P2 F35 1.56(2) .
P2 F117 1.49(2) .
P2 F31 1.50(3) .
P2 F4 1.64(3) .
C5 C22 1.40(3) .
C5 N45 1.39(3) .
C5 C9 1.45(3) .
N6 C59 1.35(3) .
N6 C69 1.44(3) .
N9 C57 1.3900 .
N9 C45 1.3900 .
C57 C133 1.3900 .
C133 C20 1.3900 .
C20 C7 1.3900 .
C7 C45 1.3900 .
C45 C52 1.36(2) .
N11 C26 1.31(4) .
N11 C8 1.31(4) .
C12 C14 1.37(3) .
C12 C22 1.38(4) .
C13 C14 1.35(3) .
C13 N45 1.34(3) .
C16 C71 1.45(4) .
C16 C1 1.31(4) .
C17 C43 1.40(3) .
C17 C80 1.35(4) .
F18 P63 1.61(4) .
N21 C129 1.10(4) .
C26 C102 1.39(5) .
C27 C74 1.31(3) .
C27 N2 1.44(3) .
C30 C38 1.43(3) .
C30 C49 1.36(3) .
C34 C43 1.32(4) .
C34 C127 1.34(4) .
C38 C43 1.48(4) .
C38 C74 1.43(4) .
N39 C11 1.42(4) .
N39 C1 1.42(3) .
N46 C80 1.37(4) .
N46 C127 1.33(3) .
C49 N2 1.32(3) .
C52 C2 1.3900 .
C52 N1 1.3900 .
C2 C18 1.3900 .
C18 C121 1.3900 .
C121 C72 1.3900 .
C72 N1 1.3900 .
C72 C1F 1.47(2) .
C59 C66 1.41(4) .
P63 F18 1.61(4) 2_556
P63 F105 1.62(2) .
P63 F105 1.62(2) 2_556
P63 F7 1.53(3) .
P63 F12 1.62(3) .
C64 N99 1.10(2) .
C64 C10 1.45(4) .
C66 C1D 1.34(4) .
N68 C60 1.3900 .
N68 C9 1.3900 .
C60 C24 1.3900 .
C60 C69 1.46(3) .
C24 C97 1.3900 .
C97 C61 1.3900 .
C61 C9 1.3900 .
C69 C1A 1.29(4) .
C71 C138 1.43(4) .
C71 C21 1.41(5) .
C79 C1H 1.43(3) .
C79 N4 1.092(19) .
C80 C11 1.49(4) 2_656
N83 C92 1.3900 .
N83 C85 1.3900 .
C92 C92 1.38(3) 2_656
C92 C28 1.3900 .
C28 C111 1.3900 .
C111 C6 1.3900 .
C111 C67 1.467(16) .
C6 C85 1.3900 .
C84 C8 1.36(4) .
C84 C21 1.37(4) .
F88 F8 1.28(6) .
F89 P7 1.56(3) .
C91 C123 1.47(8) .
C91 N26 1.11(2) .
C94 C129 1.44(6) .
C96 C67 1.3900 .
C96 C4 1.3900 .
C67 C32 1.3900 .
C32 C86 1.3900 .
C86 N19 1.3900 .
N19 C4 1.3900 .
C102 C21 1.39(4) .
C138 C11 1.26(4) .
P3 F87 1.53(2) 2_656
P3 F87 1.53(2) .
P3 F2 1.54(2) .
P3 F2 1.54(3) 2_656
P3 F19 1.61(4) .
P3 F19 1.61(4) 2_656
P7 F25 1.63(3) .
P7 F120 1.59(3) .
P7 F9 1.54(3) .
P7 F37 1.57(3) .
P7 F6 1.61(4) .
F40 P36 1.531(15) .
P8 F104 1.62(4) .
P8 F106 1.56(2) .
P8 F119 1.64(3) .
P8 F50 1.49(2) .
P8 F11 1.42(3) .
P8 F16 1.53(4) .
P36 F51 1.539(15) .
P36 F77 1.556(15) .
P36 F3 1.519(15) .
P36 F29 1.547(15) .
P36 F41 1.563(15) .
C56 C130 1.36(4) .
N73 C130 1.16(4) .
O95 N24 1.191(15) .
C11 C80 1.49(4) 2_656
C1A C1D 1.39(4) .
C1B C118 1.3900 .
C1B N28 1.3900 .
C1B C29 1.49(2) .
C118 C50 1.3900 .
C50 C58 1.3900 .
C58 C125 1.3900 .
C125 N28 1.3900 .
C125 C19 1.36(3) .
N1D C19 1.3900 .
N1D C47 1.3900 .
C19 C1E 1.3900 .
C1E C1G 1.3900 .
C1G C3 1.3900 .
C3 C47 1.3900 .
C1F C15 1.3900 .
C1F N48 1.3900 .
C15 C81 1.3900 .
C81 C44 1.3900 .
C44 C108 1.3900 .
C108 N48 1.3900 .
C48 C110 1.3900 .
C48 N128 1.3900 .
C110 C1C 1.3900 .
C1C C107 1.3900 .
C107 C29 1.3900 .
C29 N128 1.3900 .
O10 N24 1.193(15) .
O15 N24 1.186(15) .

loop_
_geom_torsion_atom_site_label_1
_geom_torsion_atom_site_label_2
_geom_torsion_atom_site_label_3
_geom_torsion_atom_site_label_4
_geom_torsion
_geom_torsion_site_symmetry_1
_geom_torsion_site_symmetry_4
Pt1 N6 C59 C66 -176(3) . .
Pt1 N6 C69 C60 -1(3) . .
Pt1 N6 C69 C1A -179(3) . .
Pt1 N68 C60 C24 178.7(13) . .
Pt1 N68 C60 C69 -0.4(18) . .
Pt1 N68 C9 C5 3.2(17) . .
Pt1 N68 C9 C61 -178.8(13) . .
Pt2 N9 C57 C133 179.4(13) . .
Pt2 N9 C45 C7 -179.5(12) . .
Pt2 N9 C45 C52 -0.9(17) . .
Pt2 N11 C26 C102 -179(2) . .
Pt2 N11 C8 C84 177(2) . .
Pt3 N19 C4 C96 -179.5(12) . .
Pt3 N1D C19 C125 6(3) . .
Pt3 N1D C19 C1E -179.4(18) . .
Pt3 N1D C47 C3 179(2) . .
Ru4 N39 C11 C80 4(3) . 2_656
Ru4 N39 C11 C138 -179(2) . .
Ru4 N39 C1 C16 175.6(19) . .
Ru4 N46 C80 C17 -176.7(18) . .
Ru4 N46 C80 C11 3(3) . 2_656
Ru4 N46 C127 C34 -176(2) . .
Ru4 N83 C92 C92 2(3) . 2_656
Ru4 N83 C92 C28 -179.7(13) . .
Ru4 N83 C85 C6 179.6(15) . .
N6 Pt1 N68 C60 0.1(11) . .
N6 Pt1 N68 C9 178.9(11) . .
N6 C59 C66 C1D -1(6) . .
N6 C69 C1A C1D -7(6) . .
N9 Pt2 N1 C52 -3.2(11) . .
N9 Pt2 N1 C72 179.1(13) . .
N9 C57 C133 C20 0.0 . .
N9 C45 C52 C2 179.9(12) . .
N9 C45 C52 N1 -2(2) . .
C57 N9 C45 C7 0.0 . .
C57 N9 C45 C52 178.5(19) . .
C57 C133 C20 C7 0.0 . .
C133 C20 C7 C45 0.0 . .
C20 C7 C45 N9 0.0 . .
C20 C7 C45 C52 -178(2) . .
C7 C45 C52 C2 -2(3) . .
C7 C45 C52 N1 176.7(12) . .
C45 N9 C57 C133 0.0 . .
C45 C52 C2 C18 178(2) . .
C45 C52 N1 Pt2 3.8(18) . .
C45 C52 N1 C72 -178(2) . .
N11 C26 C102 C21 -3(4) . .
C14 C12 C22 C5 4(4) . .
C14 C13 N45 Pt1 180(2) . .
C14 C13 N45 C5 -2(4) . .
C16 C71 C138 C11 -5(4) . .
C16 C71 C21 C84 -155(2) . .
C16 C71 C21 C102 26(4) . .
F20 P5 F88 F8 -100(3) 2_556 .
F20 P5 F88 F8 78(3) . .
F20 P5 F8 F88 -97(3) . .
F20 P5 F8 F88 84(3) 2_556 .
C22 C5 N45 Pt1 -180(2) . .
C22 C5 N45 C13 1(4) . .
C22 C5 C9 N68 177(2) . .
C22 C5 C9 C61 0(4) . .
C22 C12 C14 C13 -4(4) . .
C26 N11 C8 C84 -7(4) . .
C26 C102 C21 C71 -178(3) . .
C26 C102 C21 C84 3(4) . .
C30 C38 C43 C17 -159(2) . .
C30 C38 C43 C34 22(4) . .
C30 C38 C74 C27 7(4) . .
C30 C49 N2 Pt1 -168.7(19) . .
C30 C49 N2 C27 3(4) . .
C38 C30 C49 N2 -2(4) . .
C43 C17 C80 N46 -6(4) . .
C43 C17 C80 C11 174(2) . 2_656
C43 C34 C127 N46 -7(5) . .
C43 C38 C74 C27 -174(2) . .
N45 Pt1 N68 C60 178.0(12) . .
N45 Pt1 N68 C9 -3.2(10) . .
N45 C5 C22 C12 -2(4) . .
N45 C5 C9 N68 -1(3) . .
N45 C5 C9 C61 -178.8(17) . .
N45 C13 C14 C12 3(4) . .
C49 C30 C38 C43 178(2) . .
C49 C30 C38 C74 -3(4) . .
C52 C2 C18 C121 0.0 . .
C2 C52 N1 Pt2 -177.8(15) . .
C2 C52 N1 C72 0.0 . .
C2 C18 C121 C72 0.0 . .
C18 C121 C72 N1 0.0 . .
C18 C121 C72 C1F 174(2) . .
C121 C72 N1 Pt2 177.6(15) . .
C121 C72 N1 C52 0.0 . .
C121 C72 C1F C15 7(3) . .
C121 C72 C1F N48 -174.2(14) . .
C72 C1F C15 C81 178.3(18) . .
C72 C1F N48 Pt2 -2.1(17) . .
C72 C1F N48 C108 -178.3(19) . .
N1 C52 C2 C18 0.0 . .
N1 C72 C1F C15 -178.1(11) . .
N1 C72 C1F N48 0.2(18) . .
C59 N6 C69 C60 -179(2) . .
C59 N6 C69 C1A 3(5) . .
C59 C66 C1D C1A -4(7) . .
N68 C60 C24 C97 0.0 . .
N68 C60 C69 N6 1(3) . .
N68 C60 C69 C1A 179(3) . .
C60 N68 C9 C5 -178.0(19) . .
C60 N68 C9 C61 0.0 . .
C60 C24 C97 C61 0.0 . .
C60 C69 C1A C1D 175(3) . .
C24 C60 C69 N6 -178.5(15) . .
C24 C60 C69 C1A 0(5) . .
C24 C97 C61 C9 0.0 . .
C97 C61 C9 C5 178(2) . .
C97 C61 C9 N68 0.0 . .
C9 C5 C22 C12 179(3) . .
C9 C5 N45 Pt1 -1(3) . .
C9 C5 N45 C13 180(2) . .
C9 N68 C60 C24 0.0 . .
C9 N68 C60 C69 -179.2(19) . .
C69 N6 C59 C66 2(5) . .
C69 C60 C24 C97 179(2) . .
C69 C1A C1D C66 8(7) . .
C71 C16 C1 N39 1(4) . .
C71 C138 C11 N39 6(4) . .
C71 C138 C11 C80 -178(2) . 2_656
C74 C27 N2 Pt1 172.9(19) . .
C74 C27 N2 C49 1(3) . .
C74 C38 C43 C17 22(4) . .
C74 C38 C43 C34 -158(3) . .
C80 C17 C43 C34 2(4) . .
C80 C17 C43 C38 -177(2) . .
C80 N46 C127 C34 3(4) . .
N83 C92 C28 C111 0.0 . .
C92 N83 C85 C6 0.0 . .
C92 C92 C28 C111 178(4) 2_656 .
C92 C28 C111 C6 0.0 . .
C92 C28 C111 C67 174(2) . .
C28 C111 C6 C85 0.0 . .
C28 C111 C67 C96 -123.7(16) . .
C28 C111 C67 C32 57(2) . .
C111 C6 C85 N83 0.0 . .
C111 C67 C32 C86 179.4(17) . .
C6 C111 C67 C96 51(2) . .
C6 C111 C67 C32 -128.9(14) . .
C85 N83 C92 C92 -179(4) . 2_656
C85 N83 C92 C28 0.0 . .
F88 P5 F88 F8 -12(2) 2_556 .
F88 P5 F8 F88 171(2) 2_556 .
C96 C67 C32 C86 0.0 . .
C67 C111 C6 C85 -174(2) . .
C67 C96 C4 N19 0.0 . .
C67 C32 C86 N19 0.0 . .
C32 C86 N19 Pt3 179.5(12) . .
C32 C86 N19 C4 0.0 . .
C86 N19 C4 C96 0.0 . .
C4 C96 C67 C111 -179.4(18) . .
C4 C96 C67 C32 0.0 . .
C127 C34 C43 C17 3(4) . .
C127 C34 C43 C38 -177(2) . .
C127 N46 C80 C17 4(4) . .
C127 N46 C80 C11 -177(2) . 2_656
C138 C71 C21 C84 30(4) . .
C138 C71 C21 C102 -149(3) . .
N2 C27 C74 C38 -6(4) . .
C11 N39 C1 C16 -2(3) . .
C1 C16 C71 C138 2(4) . .
C1 C16 C71 C21 -174(2) . .
C1 N39 C11 C80 -179.0(18) . 2_656
C1 N39 C11 C138 -2(4) . .
C8 N11 C26 C102 4(4) . .
C8 C84 C21 C71 175(3) . .
C8 C84 C21 C102 -5(4) . .
C1B C118 C50 C58 0.0 . .
C1B C29 N128 Pt3 -3(2) . .
C1B C29 N128 C48 177(3) . .
C118 C1B N28 Pt3 179.2(18) . .
C118 C1B N28 C125 0.0 . .
C118 C1B C29 C107 -1(3) . .
C118 C1B C29 N128 -177.8(18) . .
C118 C50 C58 C125 0.0 . .
C50 C58 C125 N28 0.0 . .
C50 C58 C125 C19 179(4) . .
C58 C125 N28 Pt3 -179.2(18) . .
C58 C125 N28 C1B 0.0 . .
C58 C125 C19 N1D 176.0(17) . .
C58 C125 C19 C1E 1(4) . .
C125 C19 C1E C1G 174(4) . .
N28 C1B C118 C50 0.0 . .
N28 C1B C29 C107 -180.0(19) . .
N28 C1B C29 N128 4(3) . .
N28 C125 C19 N1D -5(3) . .
N28 C125 C19 C1E -179.5(16) . .
C21 C71 C138 C11 170(3) . .
C21 C84 C8 N11 7(5) . .
N1D Pt3 N28 C1B -178.0(18) . .
N1D Pt3 N28 C125 1.2(15) . .
N1D C19 C1E C1G 0.0 . .
C19 C125 N28 Pt3 2(3) . .
C19 C125 N28 C1B -179(3) . .
C19 N1D C47 C3 0.0 . .
C19 C1E C1G C3 0.0 . .
C1E C1G C3 C47 0.0 . .
C1G C3 C47 N1D 0.0 . .
C47 N1D C19 C125 -175(3) . .
C47 N1D C19 C1E 0.0 . .
C1F C72 N1 Pt2 2.2(16) . .
C1F C72 N1 C52 -175.5(17) . .
C1F C15 C81 C44 0.0 . .
C15 C1F N48 Pt2 176.2(13) . .
C15 C1F N48 C108 0.0 . .
C15 C81 C44 C108 0.0 . .
C81 C44 C108 N48 0.0 . .
C44 C108 N48 Pt2 -175.3(16) . .
C44 C108 N48 C1F 0.0 . .
N48 Pt2 N1 C52 174.9(12) . .
N48 Pt2 N1 C72 -2.8(12) . .
N48 C1F C15 C81 0.0 . .
C48 C110 C1C C107 0.0 . .
C110 C48 N128 Pt3 180(3) . .
C110 C48 N128 C29 0.0 . .
C110 C1C C107 C29 0.0 . .
C1C C107 C29 C1B -176(3) . .
C1C C107 C29 N128 0.0 . .
C107 C29 N128 Pt3 -180(2) . .
C107 C29 N128 C48 0.0 . .
C29 C1B C118 C50 -179(3) . .
C29 C1B N28 Pt3 -2(2) . .
C29 C1B N28 C125 179(2) . .
N128 Pt3 N28 C1B 0.3(17) . .
N128 Pt3 N28 C125 179.4(17) . .
N128 C48 C110 C1C 0.0 . .

loop_
_smtbx_masks_void_nr
_smtbx_masks_void_average_x
_smtbx_masks_void_average_y
_smtbx_masks_void_average_z
_smtbx_masks_void_volume
_smtbx_masks_void_count_electrons
1 -0.162 0.000 0.296 967.4 105.1
2 -0.014 0.000 0.704 967.4 107.7
3 -0.449 0.500 0.204 967.4 107.7
4 -0.634 0.500 0.796 967.4 105.1
5 0.250 0.643 0.500 12.4 2.4
6 0.250 0.857 0.000 12.4 1.5
7 0.750 0.143 0.000 12.4 2.4
8 0.750 0.357 0.500 12.4 1.5
